data_4036347
loop_
_publ_author_name
'Duttagupta, Indranil'
'Misra, Debojyoti'
'Bhunya, Sourav'
'Paul, Ankan'
'Sinha, Surajit'

_publ_section_title
;
 Cis-Trans Conformational Analysis of \d-Azaproline in Peptides.
;
_journal_issue 21
_journal_name_full 'The Journal of organic chemistry'
_journal_page_first 10585
_journal_page_last 10604
_journal_paper_doi 10.1021/acs.joc.5b01668
_journal_volume 80
_journal_year 2015
_chemical_absolute_configuration S
_chemical_formula_moiety 'C27 H39 N6 O5'
_chemical_formula_sum 'C27 H48 N6 O5'
_chemical_formula_weight 527.64
_space_group_crystal_system orthorhombic
_space_group_IT_number 19
_space_group_name_Hall 'P 2ac 2ab'
_space_group_name_H-M_alt 'P 21 21 21'
_atom_sites_solution_hydrogens geom
_atom_sites_solution_primary direct
_atom_sites_solution_secondary difmap
_audit_creation_method SHELXL-97
_cell_angle_alpha 90.00
_cell_angle_beta 90.00
_cell_angle_gamma 90.00
_cell_formula_units_Z 4
_cell_length_a 4.9357(7)
_cell_length_b 22.117(3)
_cell_length_c 27.420(4)
_cell_measurement_reflns_used 728
_cell_measurement_temperature 293(2)
_cell_measurement_theta_max 13.54
_cell_measurement_theta_min 2.97
_cell_volume 2993.2(7)
_computing_cell_refinement 'Bruker SAINT'
_computing_data_collection 'Bruker APEX2'
_computing_data_reduction 'Bruker SAINT'
_computing_molecular_graphics 'Bruker SHELXTL'
_computing_publication_material 'Bruker SHELXTL'
_computing_structure_refinement 'SHELXL-2014 (Sheldrick 2014)'
_computing_structure_solution 'SHELXS-97 (Sheldrick 2008)'
_diffrn_ambient_temperature 293(2)
_diffrn_measured_fraction_theta_full 0.999
_diffrn_measured_fraction_theta_max 0.999
_diffrn_measurement_device_type 'Bruker APEX-II CCD'
_diffrn_measurement_method '\f and \w scans'
_diffrn_radiation_monochromator graphite
_diffrn_radiation_source 'fine-focus sealed tube'
_diffrn_radiation_type MoK\a
_diffrn_radiation_wavelength 0.71073
_diffrn_reflns_av_R_equivalents 0.2288
_diffrn_reflns_av_sigmaI/netI 0.1661
_diffrn_reflns_limit_h_max 5
_diffrn_reflns_limit_h_min -5
_diffrn_reflns_limit_k_max 26
_diffrn_reflns_limit_k_min -26
_diffrn_reflns_limit_l_max 33
_diffrn_reflns_limit_l_min -33
_diffrn_reflns_number 29426
_diffrn_reflns_theta_full 25.38
_diffrn_reflns_theta_max 25.38
_diffrn_reflns_theta_min 1.18
_exptl_absorpt_coefficient_mu 0.082
_exptl_absorpt_correction_T_max 0.7452
_exptl_absorpt_correction_T_min 0.6011
_exptl_absorpt_correction_type multi-scan
_exptl_absorpt_process_details 'SADABS V2014/5'
_exptl_crystal_colour colorless
_exptl_crystal_density_diffrn 1.191
_exptl_crystal_density_method 'not measured'
_exptl_crystal_description plate
_exptl_crystal_F_000 1132
_exptl_crystal_size_max 0.364
_exptl_crystal_size_mid 0.135
_exptl_crystal_size_min 0.065
_refine_diff_density_max 0.800
_refine_diff_density_min -0.349
_refine_diff_density_rms 0.081
_refine_ls_abs_structure_details 'Flack H D (1983), Acta Cryst. A39, 876-881'
_refine_ls_abs_structure_Flack 3(3)
_refine_ls_extinction_coef 0.0136(18)
_refine_ls_extinction_expression Fc^*^=kFc[1+0.001xFc^2^\l^3^/sin(2\q)]^-1/4^
_refine_ls_extinction_method SHELXL
_refine_ls_goodness_of_fit_ref 0.982
_refine_ls_hydrogen_treatment mixed
_refine_ls_matrix_type full
_refine_ls_number_parameters 348
_refine_ls_number_reflns 5461
_refine_ls_number_restraints 0
_refine_ls_restrained_S_all 0.982
_refine_ls_R_factor_all 0.1853
_refine_ls_R_factor_gt 0.0904
_refine_ls_shift/su_max 0.003
_refine_ls_shift/su_mean 0.000
_refine_ls_structure_factor_coef Fsqd
_refine_ls_weighting_details 'calc w=1/[\s^2^(Fo^2^)+(0.1101P)^2^+0.0000P] where P=(Fo^2^+2Fc^2^)/3'
_refine_ls_weighting_scheme calc
_refine_ls_wR_factor_gt 0.2001
_refine_ls_wR_factor_ref 0.2387
_reflns_number_gt 2687
_reflns_number_total 5461
_reflns_threshold_expression >2sigma(I)
_cod_data_source_file jo5b01668_si_001.cif
_cod_data_source_block idgcyclic
_cod_original_cell_volume 2993.3(7)
_cod_database_code 4036347

loop_
_symmetry_equiv_pos_as_xyz
'x, y, z'
'-x+1/2, -y, z+1/2'
'x+1/2, -y+1/2, -z'
'-x, y+1/2, -z+1/2'

loop_
_atom_site_label
_atom_site_type_symbol
_atom_site_fract_x
_atom_site_fract_y
_atom_site_fract_z
_atom_site_U_iso_or_equiv
_atom_site_adp_type
_atom_site_occupancy
_atom_site_symmetry_multiplicity
_atom_site_calc_flag
_atom_site_refinement_flags
_atom_site_disorder_assembly
_atom_site_disorder_group
O4 O 0.2254(8) 0.48376(17) 1.04031(15) 0.0301(10) Uani 1 1 d . A 1
O5 O 0.9337(9) 0.33662(19) 0.99365(15) 0.0350(11) Uani 1 1 d . A 1
N6 N 0.5199(10) 0.3772(2) 1.00955(16) 0.0242(12) Uani 1 1 d . A 1
H6 H 0.3503 0.3758 1.0024 0.029 Uiso 1 1 calc R A 1
C10 C 0.4765(12) 0.4781(3) 1.0382(2) 0.0231(14) Uani 1 1 d . A 1
O3 O 0.9266(8) 0.5964(2) 0.95486(15) 0.0356(11) Uani 1 1 d . A 1
N4 N 0.5090(10) 0.5953(2) 0.92121(16) 0.0250(12) Uani 1 1 d . A 1
H4 H 0.3372 0.5940 0.9263 0.030 Uiso 1 1 calc R A 1
N5 N 0.6468(10) 0.5219(2) 1.02486(16) 0.0246(12) Uani 1 1 d . A 1
H5A H 0.8183 0.5151 1.0259 0.030 Uiso 1 1 calc R A 1
O2 O 0.9192(9) 0.5302(2) 0.83808(19) 0.0507(14) Uani 1 1 d . A 1
C22 C 0.4652(14) 0.3996(3) 0.8840(2) 0.0354(17) Uani 1 1 d . A 1
C5 C 0.6055(13) 0.4169(3) 1.0487(2) 0.0284(15) Uani 1 1 d . A 1
H5 H 0.8032 0.4211 1.0479 0.034 Uiso 1 1 calc R A 1
N1 N 0.6181(10) 0.3525(2) 0.89676(16) 0.0276(13) Uani 1 1 d . A 1
N3 N 0.4936(11) 0.4987(2) 0.84899(17) 0.0310(13) Uani 1 1 d . A 1
H3A H 0.3293 0.5101 0.8539 0.037 Uiso 1 1 calc R A 1
C16 C 0.6082(11) 0.6015(3) 0.8712(2) 0.0230(14) Uani 1 1 d . A 1
H16 H 0.7731 0.6261 0.8726 0.028 Uiso 1 1 calc R A 1
C4 C 0.6924(13) 0.3421(2) 0.9838(2) 0.0245(14) Uani 1 1 d . A 1
C17 C 0.4035(13) 0.6360(3) 0.8400(2) 0.0291(15) Uani 1 1 d . A 1
H17 H 0.2392 0.6113 0.8374 0.035 Uiso 1 1 calc R A 1
C15 C 0.6783(12) 0.5916(3) 0.9594(2) 0.0259(14) Uani 1 1 d . A 1
C21 C 0.6889(14) 0.5401(3) 0.8513(2) 0.0304(15) Uani 1 1 d . A 1
C18 C 0.5219(15) 0.6438(3) 0.7883(2) 0.0380(17) Uani 1 1 d . A 1
H18A H 0.6914 0.6649 0.7902 0.057 Uiso 1 1 calc R A 1
H18B H 0.3975 0.6665 0.7686 0.057 Uiso 1 1 calc R A 1
H18C H 0.5506 0.6047 0.7739 0.057 Uiso 1 1 calc R A 1
C11 C 0.5513(12) 0.5807(3) 1.0086(2) 0.0261(14) Uani 1 1 d . A 1
H11 H 0.3540 0.5792 1.0049 0.031 Uiso 1 1 calc R A 1
C19 C 0.3243(13) 0.6975(3) 0.8620(2) 0.0325(16) Uani 1 1 d . A 1
H19A H 0.2006 0.7174 0.8397 0.039 Uiso 1 1 calc R A 1
H19B H 0.2269 0.6903 0.8922 0.039 Uiso 1 1 calc R A 1
C14 C 0.5086(15) 0.6195(3) 1.0949(2) 0.0411(18) Uani 1 1 d . A 1
H14A H 0.5558 0.6520 1.1165 0.062 Uiso 1 1 calc R A 1
H14B H 0.5818 0.5823 1.1071 0.062 Uiso 1 1 calc R A 1
H14C H 0.3150 0.6164 1.0928 0.062 Uiso 1 1 calc R A 1
C23 C 0.5432(13) 0.4353(3) 0.8385(2) 0.0284(15) Uani 1 1 d . A 1
H23 H 0.7360 0.4293 0.8315 0.034 Uiso 1 1 calc R A 1
O1 O 0.2705(12) 0.4144(2) 0.9085(2) 0.085(2) Uani 1 1 d . A 1
C12 C 0.6247(13) 0.6321(3) 1.0445(2) 0.0311(15) Uani 1 1 d . A 1
H12 H 0.8224 0.6340 1.0472 0.037 Uiso 1 1 calc R A 1
C13 C 0.5245(15) 0.6922(3) 1.0245(2) 0.0451(19) Uani 1 1 d . A 1
H13A H 0.3310 0.6910 1.0211 0.068 Uiso 1 1 calc R A 1
H13B H 0.6056 0.6995 0.9932 0.068 Uiso 1 1 calc R A 1
H13C H 0.5737 0.7241 1.0465 0.068 Uiso 1 1 calc R A 1
C7 C 0.5657(13) 0.4306(3) 1.1415(2) 0.0379(18) Uani 1 1 d . A 1
H7 H 0.4428 0.4652 1.1390 0.045 Uiso 1 1 calc R A 1
C9 C 0.4926(16) 0.3959(4) 1.1886(2) 0.059(2) Uani 1 1 d . A 1
H9A H 0.3073 0.3829 1.1870 0.089 Uiso 1 1 calc R A 1
H9B H 0.5165 0.4219 1.2162 0.089 Uiso 1 1 calc R A 1
H9C H 0.6086 0.3613 1.1918 0.089 Uiso 1 1 calc R A 1
C2 C 0.7137(14) 0.2545(3) 0.9241(2) 0.0332(16) Uani 1 1 d . A 1
H2A H 0.8542 0.2447 0.9475 0.040 Uiso 1 1 calc R A 1
H2B H 0.5883 0.2209 0.9220 0.040 Uiso 1 1 calc R A 1
C3 C 0.5663(13) 0.3123(2) 0.9388(2) 0.0279(15) Uani 1 1 d . A 1
H3 H 0.3720 0.3051 0.9433 0.034 Uiso 1 1 calc R A 1
N2 N 0.8391(14) 0.3329(3) 0.8697(2) 0.067(2) Uani 1 1 d . A 1
H2 H 0.9526 0.3544 0.8534 0.080 Uiso 1 1 calc R A 1
C6 C 0.5202(14) 0.3913(3) 1.0979(2) 0.0339(16) Uani 1 1 d . A 1
H6A H 0.3287 0.3817 1.0963 0.041 Uiso 1 1 calc R A 1
H6B H 0.6169 0.3536 1.1030 0.041 Uiso 1 1 calc R A 1
C24 C 0.3744(17) 0.4133(3) 0.7955(2) 0.053(2) Uani 1 1 d . A 1
C20 C 0.5602(14) 0.7405(3) 0.8727(3) 0.0457(19) Uani 1 1 d . A 1
H20A H 0.6780 0.7226 0.8965 0.069 Uiso 1 1 calc R A 1
H20B H 0.4907 0.7781 0.8850 0.069 Uiso 1 1 calc R A 1
H20C H 0.6598 0.7479 0.8432 0.069 Uiso 1 1 calc R A 1
C8 C 0.8524(16) 0.4550(5) 1.1455(3) 0.088(3) Uani 1 1 d . A 1
H8A H 0.9781 0.4219 1.1467 0.132 Uiso 1 1 calc R A 1
H8B H 0.8690 0.4786 1.1748 0.132 Uiso 1 1 calc R A 1
H8C H 0.8914 0.4799 1.1177 0.132 Uiso 1 1 calc R A 1
C1 C 0.834(2) 0.2680(4) 0.8753(3) 0.084(3) Uani 1 1 d . A 1
H1A H 1.0161 0.2518 0.8733 0.101 Uiso 1 1 calc R A 1
H1B H 0.7253 0.2498 0.8497 0.101 Uiso 1 1 calc R A 1
C25A C 0.429(3) 0.4436(6) 0.7510(5) 0.043(4) Uiso 0.525(8) 1 d P A 1
C26A C 0.220(4) 0.4187(8) 0.7116(7) 0.083(6) Uiso 0.525(8) 1 d P A 1
C25B C 0.395(5) 0.3395(10) 0.7813(8) 0.090(7) Uiso 0.475(8) 1 d P A 2
C26B C 0.151(6) 0.3161(13) 0.7540(9) 0.137(10) Uiso 0.475(8) 1 d P A 2
C27B C 0.626(9) 0.3483(19) 0.7517(15) 0.215(18) Uiso 0.475(8) 1 d P A 2
C27A C 0.713(5) 0.4306(10) 0.7309(8) 0.118(8) Uiso 0.525(8) 1 d P A 1

loop_
_atom_site_aniso_label
_atom_site_aniso_U_11
_atom_site_aniso_U_22
_atom_site_aniso_U_33
_atom_site_aniso_U_23
_atom_site_aniso_U_13
_atom_site_aniso_U_12
O4 0.026(2) 0.026(2) 0.038(2) 0.004(2) -0.002(2) -0.0032(19)
O5 0.033(3) 0.035(3) 0.038(3) -0.004(2) 0.002(2) 0.004(2)
N6 0.018(3) 0.023(3) 0.031(3) -0.001(2) 0.000(2) 0.001(2)
C10 0.023(3) 0.026(3) 0.020(3) 0.001(3) -0.001(3) 0.009(3)
O3 0.023(3) 0.049(3) 0.034(2) 0.010(2) 0.003(2) 0.003(2)
N4 0.018(3) 0.034(3) 0.022(3) 0.001(2) -0.001(2) 0.001(3)
N5 0.019(3) 0.023(3) 0.032(3) 0.007(2) 0.003(2) 0.004(2)
O2 0.022(3) 0.041(3) 0.089(4) -0.009(3) 0.015(3) -0.001(2)
C22 0.034(4) 0.024(4) 0.049(4) -0.001(3) -0.001(3) 0.004(3)
C5 0.031(4) 0.026(4) 0.028(4) 0.003(3) 0.004(3) 0.004(3)
N1 0.031(3) 0.030(3) 0.022(3) 0.000(2) 0.004(2) 0.009(2)
N3 0.026(3) 0.025(3) 0.042(3) 0.005(2) 0.002(3) 0.004(3)
C16 0.017(3) 0.025(3) 0.027(3) 0.002(3) -0.002(3) -0.002(3)
C4 0.026(4) 0.017(3) 0.030(3) 0.010(3) 0.006(3) 0.000(3)
C17 0.025(3) 0.029(4) 0.033(3) 0.004(3) 0.003(3) -0.002(3)
C15 0.021(3) 0.022(3) 0.035(4) -0.005(3) -0.002(3) 0.007(3)
C21 0.028(4) 0.036(4) 0.027(4) 0.006(3) 0.001(3) -0.002(3)
C18 0.050(5) 0.038(4) 0.027(3) 0.011(3) 0.009(3) 0.001(4)
C11 0.023(3) 0.028(3) 0.028(3) 0.005(3) -0.006(3) -0.001(3)
C19 0.033(4) 0.029(4) 0.035(4) -0.007(3) -0.009(3) 0.008(3)
C14 0.051(5) 0.032(4) 0.040(4) -0.008(3) -0.001(4) 0.004(4)
C23 0.029(4) 0.024(4) 0.033(4) 0.007(3) 0.005(3) 0.004(3)
O1 0.078(4) 0.058(4) 0.120(5) 0.055(4) 0.076(4) 0.045(3)
C12 0.032(4) 0.031(4) 0.030(3) 0.001(3) 0.003(3) -0.004(3)
C13 0.056(5) 0.030(4) 0.049(4) 0.001(3) 0.003(4) 0.004(4)
C7 0.023(4) 0.070(5) 0.020(3) -0.001(3) -0.003(3) 0.002(3)
C9 0.043(5) 0.089(6) 0.047(5) 0.020(4) 0.006(4) 0.020(5)
C2 0.043(4) 0.026(4) 0.030(4) -0.002(3) 0.008(3) -0.003(3)
C3 0.034(4) 0.020(3) 0.030(3) 0.003(3) 0.004(3) -0.001(3)
N2 0.083(5) 0.044(4) 0.073(5) 0.037(3) 0.064(4) 0.038(4)
C6 0.041(4) 0.030(4) 0.031(4) 0.004(3) 0.000(3) 0.007(3)
C24 0.079(6) 0.042(5) 0.037(4) -0.008(3) -0.029(4) 0.014(4)
C20 0.037(4) 0.033(4) 0.067(5) -0.017(4) 0.009(4) -0.010(3)
C8 0.044(5) 0.178(11) 0.043(5) 0.001(6) -0.006(4) -0.024(6)
C1 0.140(9) 0.057(6) 0.055(5) 0.018(4) 0.044(6) 0.052(6)

loop_
_atom_type_symbol
_atom_type_description
_atom_type_scat_dispersion_real
_atom_type_scat_dispersion_imag
_atom_type_scat_source
C C 0.0033 0.0016 'International Tables Vol C Tables 4.2.6.8 and 6.1.1.4'
H H 0.0000 0.0000 'International Tables Vol C Tables 4.2.6.8 and 6.1.1.4'
N N 0.0061 0.0033 'International Tables Vol C Tables 4.2.6.8 and 6.1.1.4'
O O 0.0106 0.0060 'International Tables Vol C Tables 4.2.6.8 and 6.1.1.4'

loop_
_geom_angle_atom_site_label_1
_geom_angle_atom_site_label_2
_geom_angle_atom_site_label_3
_geom_angle
C4 N6 C5 123.5(5)
O4 C10 N5 124.5(5)
O4 C10 C5 119.8(6)
N5 C10 C5 115.7(5)
C15 N4 C16 121.9(5)
C10 N5 C11 122.0(5)
O1 C22 N1 120.8(6)
O1 C22 C23 120.7(6)
N1 C22 C23 118.4(6)
N6 C5 C10 106.0(5)
N6 C5 C6 110.5(5)
C10 C5 C6 112.5(5)
C22 N1 N2 123.3(5)
C22 N1 C3 125.2(5)
N2 N1 C3 111.4(5)
C21 N3 C23 123.5(6)
N4 C16 C21 110.0(5)
N4 C16 C17 110.5(5)
C21 C16 C17 114.8(5)
O5 C4 N6 123.6(6)
O5 C4 C3 122.0(6)
N6 C4 C3 114.4(5)
C16 C17 C19 113.0(5)
C16 C17 C18 108.7(5)
C19 C17 C18 110.9(5)
O3 C15 N4 122.2(6)
O3 C15 C11 121.1(6)
N4 C15 C11 116.7(5)
O2 C21 N3 122.7(6)
O2 C21 C16 121.0(6)
N3 C21 C16 116.3(5)
N5 C11 C15 106.4(5)
N5 C11 C12 112.8(5)
C15 C11 C12 110.8(5)
C20 C19 C17 115.5(5)
N3 C23 C24 111.7(5)
N3 C23 C22 107.2(5)
C24 C23 C22 109.2(5)
C13 C12 C14 111.4(5)
C13 C12 C11 109.7(5)
C14 C12 C11 110.8(5)
C6 C7 C8 113.9(6)
C6 C7 C9 110.2(6)
C8 C7 C9 109.5(6)
C1 C2 C3 105.0(5)
N1 C3 C2 102.5(4)
N1 C3 C4 107.4(5)
C2 C3 C4 112.3(5)
N1 N2 C1 103.8(6)
C7 C6 C5 116.8(5)
C25A C24 C23 114.2(8)
N2 C1 C2 107.6(6)
C24 C25A C27A 113.4(13)
C24 C25A C26A 107.2(11)
C27A C25A C26A 106.3(13)
C27B C25B C26B 114(3)

loop_
_geom_bond_atom_site_label_1
_geom_bond_atom_site_label_2
_geom_bond_distance
O4 C10 1.247(7)
O5 C4 1.228(7)
N6 C4 1.351(7)
N6 C5 1.451(7)
C10 N5 1.334(7)
C10 C5 1.522(8)
O3 C15 1.237(7)
N4 C15 1.342(7)
N4 C16 1.462(7)
N5 C11 1.453(7)
O2 C21 1.213(7)
C22 O1 1.217(7)
C22 N1 1.333(7)
C22 C23 1.526(8)
C5 C6 1.524(8)
N1 N2 1.389(7)
N1 C3 1.477(7)
N3 C21 1.331(8)
N3 C23 1.452(7)
C16 C21 1.516(8)
C16 C17 1.528(8)
C4 C3 1.531(8)
C17 C19 1.538(8)
C17 C18 1.543(8)
C15 C11 1.507(8)
C11 C12 1.547(8)
C19 C20 1.533(9)
C14 C12 1.521(8)
C23 C24 1.526(9)
C12 C13 1.520(8)
C7 C6 1.494(9)
C7 C8 1.519(10)
C7 C9 1.543(9)
C2 C1 1.494(10)
C2 C3 1.524(8)
N2 C1 1.443(9)
C24 C25A 1.416(14)
C25A C27A 1.53(3)
C25A C26A 1.59(2)
C25B C27B 1.41(4)
C25B C26B 1.51(3)
